data_2216363
loop_
_publ_author_name
'Liu, Zhao-Di'
'Zhang, Shu-Ping'
'Wei, Ying'
'Shao, Si-Chang'

_publ_section_title 5-(4-Chlorophenyl)-4-(4-methoxyphenyl)-3-(2-pyridyl)-4<i>H</i>-1,2,4-triazole
_journal_coeditor_code CI2502
_journal_issue 12
_journal_name_full 'Acta Crystallographica Section E'
_journal_page_first o4634
_journal_page_last o4634
_journal_paper_doi 10.1107/S160053680705547X
_journal_volume 63
_journal_year 2007
_chemical_formula_iupac 'C20 H15 Cl N4 O'
_chemical_formula_moiety 'C20 H15 Cl N4 O'
_chemical_formula_sum 'C20 H15 Cl N4 O'
_chemical_formula_weight 362.81
_chemical_name_systematic
;
5-(4-Chlorophenyl)-4-(4-methoxyphenyl)-3-(2-pyridyl)-4<i>H</i>-1,2,4-triazole
;
_space_group_IT_number 2
_symmetry_cell_setting triclinic
_symmetry_space_group_name_Hall '-P 1'
_symmetry_space_group_name_H-M 'P -1'
_atom_sites_solution_hydrogens geom
_atom_sites_solution_primary direct
_atom_sites_solution_secondary difmap
_audit_creation_method SHELXL-97
_cell_angle_alpha 70.415(5)
_cell_angle_beta 73.417(6)
_cell_angle_gamma 69.768(6)
_cell_formula_units_Z 2
_cell_length_a 9.808(4)
_cell_length_b 10.083(4)
_cell_length_c 10.274(4)
_cell_measurement_reflns_used 1472
_cell_measurement_temperature 298(2)
_cell_measurement_theta_max 28.3
_cell_measurement_theta_min 4.2
_cell_volume 881.5(6)
_computing_cell_refinement 'SAINT (Siemens, 1996)'
_computing_data_collection 'SMART (Siemens, 1996)'
_computing_data_reduction 'SAINT (Siemens, 1996)'
_computing_molecular_graphics 'SHELXTL (Sheldrick, 1997b)'
_computing_publication_material 'SHELXTL (Sheldrick, 1997b)'
_computing_structure_refinement 'SHELXL97 (Sheldrick, 1997a)'
_computing_structure_solution 'SHELXS97 (Sheldrick, 1997a)'
_diffrn_ambient_temperature 298(2)
_diffrn_measured_fraction_theta_full 0.985
_diffrn_measured_fraction_theta_max 0.985
_diffrn_measurement_device_type 'Bruker SMART CCD area-detector'
_diffrn_measurement_method '\f and \w scans'
_diffrn_radiation_monochromator graphite
_diffrn_radiation_source 'fine-focus sealed tube'
_diffrn_radiation_type MoK\a
_diffrn_radiation_wavelength 0.71073
_diffrn_reflns_av_R_equivalents 0.0194
_diffrn_reflns_av_sigmaI/netI 0.0319
_diffrn_reflns_limit_h_max 12
_diffrn_reflns_limit_h_min -12
_diffrn_reflns_limit_k_max 11
_diffrn_reflns_limit_k_min -12
_diffrn_reflns_limit_l_max 12
_diffrn_reflns_limit_l_min -12
_diffrn_reflns_number 6776
_diffrn_reflns_theta_full 26.00
_diffrn_reflns_theta_max 26.00
_diffrn_reflns_theta_min 2.14
_diffrn_standards_number 0
_exptl_absorpt_coefficient_mu 0.233
_exptl_absorpt_correction_T_max 0.9770
_exptl_absorpt_correction_T_min 0.9658
_exptl_absorpt_correction_type multi-scan
_exptl_absorpt_process_details '(SADABS; Sheldrick, 1996)'
_exptl_crystal_colour colourless
_exptl_crystal_density_diffrn 1.367
_exptl_crystal_density_method 'not measured'
_exptl_crystal_description Block
_exptl_crystal_F_000 376
_exptl_crystal_size_max 0.15
_exptl_crystal_size_mid 0.15
_exptl_crystal_size_min 0.10
_refine_diff_density_max 0.189
_refine_diff_density_min -0.242
_refine_ls_extinction_method none
_refine_ls_goodness_of_fit_ref 1.054
_refine_ls_hydrogen_treatment constr
_refine_ls_matrix_type full
_refine_ls_number_parameters 236
_refine_ls_number_reflns 3411
_refine_ls_number_restraints 0
_refine_ls_restrained_S_all 1.054
_refine_ls_R_factor_all 0.0566
_refine_ls_R_factor_gt 0.0455
_refine_ls_shift/su_max 0.001
_refine_ls_shift/su_mean 0.001
_refine_ls_structure_factor_coef Fsqd
_refine_ls_weighting_details 'calc w=1/[\s^2^(Fo^2^)+(0.0620P)^2^+0.1955P] where P=(Fo^2^+2Fc^2^)/3'
_refine_ls_weighting_scheme calc
_refine_ls_wR_factor_gt 0.1148
_refine_ls_wR_factor_ref 0.1299
_reflns_number_gt 2757
_reflns_number_total 3411
_reflns_threshold_expression I>2\s(I)
_cod_data_source_file ci2502.cif
_cod_data_source_block I
_cod_database_code 2216363
_cod_database_fobs_code 2216363

loop_
_symmetry_equiv_pos_as_xyz
'x, y, z'
'-x, -y, -z'

loop_
_atom_site_type_symbol
_atom_site_label
_atom_site_fract_x
_atom_site_fract_y
_atom_site_fract_z
_atom_site_U_iso_or_equiv
_atom_site_adp_type
_atom_site_calc_flag
_atom_site_refinement_flags
_atom_site_occupancy
C C1 0.3198(2) 0.0397(2) 0.83095(19) 0.0450(4) Uani d . 1
C C2 0.3227(2) -0.0760(2) 1.0498(2) 0.0444(4) Uani d . 1
C C3 0.2817(2) -0.1236(2) 1.2046(2) 0.0467(5) Uani d . 1
C C4 0.3906(3) -0.1979(3) 1.2842(3) 0.0661(6) Uani d . 1
H H12 0.4901 -0.2188 1.2412 0.079 Uiso calc R 1
C C5 0.3496(4) -0.2400(3) 1.4270(3) 0.0842(8) Uani d . 1
H H13 0.4208 -0.2899 1.4832 0.101 Uiso calc R 1
C C6 0.2020(4) -0.2079(3) 1.4866(3) 0.0823(8) Uani d . 1
H H14 0.1713 -0.2336 1.5839 0.099 Uiso calc R 1
C C7 0.1004(3) -0.1368(3) 1.3999(2) 0.0706(7) Uani d . 1
H H15 0.0003 -0.1176 1.4409 0.085 Uiso calc R 1
C C8 0.12017(19) 0.15735(19) 1.00964(17) 0.0381(4) Uani d . 1
C C9 -0.0141(2) 0.18012(19) 0.97612(18) 0.0408(4) Uani d . 1
H H22 -0.0206 0.1288 0.9189 0.049 Uiso calc R 1
C C10 -0.1389(2) 0.27883(19) 1.02726(19) 0.0429(4) Uani d . 1
H H21 -0.2295 0.2946 1.0047 0.052 Uiso calc R 1
C C11 -0.1277(2) 0.35414(19) 1.11251(19) 0.0435(4) Uani d . 1
C C12 0.0091(2) 0.3351(2) 1.1402(2) 0.0489(5) Uani d . 1
H H19 0.0168 0.3893 1.1940 0.059 Uiso calc R 1
C C13 0.1335(2) 0.2371(2) 1.08900(19) 0.0449(4) Uani d . 1
H H18 0.2252 0.2248 1.1076 0.054 Uiso calc R 1
C C14 -0.3877(3) 0.4630(3) 1.1557(3) 0.0857(8) Uani d . 1
H H23A -0.3959 0.5108 1.0591 0.128 Uiso calc R 1
H H23B -0.4612 0.5204 1.2149 0.128 Uiso calc R 1
H H23C -0.4029 0.3678 1.1808 0.128 Uiso calc R 1
C C15 0.2846(2) 0.1481(2) 0.69997(19) 0.0445(4) Uani d . 1
C C16 0.3221(2) 0.1024(2) 0.5780(2) 0.0571(5) Uani d . 1
H H5 0.3610 0.0030 0.5829 0.069 Uiso calc R 1
C C17 0.3029(3) 0.2014(3) 0.4497(2) 0.0628(6) Uani d . 1
H H6 0.3294 0.1694 0.3686 0.075 Uiso calc R 1
C C18 0.2441(2) 0.3477(3) 0.4434(2) 0.0545(5) Uani d . 1
C C19 0.2046(2) 0.3961(2) 0.5624(2) 0.0568(5) Uani d . 1
H H2 0.1638 0.4955 0.5571 0.068 Uiso calc R 1
C C20 0.2259(2) 0.2966(2) 0.6897(2) 0.0515(5) Uani d . 1
H H3 0.2005 0.3296 0.7701 0.062 Uiso calc R 1
Cl Cl1 0.22050(7) 0.47545(8) 0.28259(6) 0.0782(2) Uani d . 1
N N1 0.43195(19) -0.07819(18) 0.83541(18) 0.0565(5) Uani d . 1
N N2 0.43441(18) -0.15167(18) 0.97501(18) 0.0557(5) Uani d . 1
N N3 0.24694(16) 0.04656(16) 0.96486(15) 0.0406(4) Uani d . 1
N N4 0.13735(19) -0.0939(2) 1.26017(17) 0.0568(5) Uani d . 1
O O1 -0.24465(16) 0.44833(16) 1.17406(16) 0.0624(4) Uani d . 1

loop_
_atom_site_aniso_label
_atom_site_aniso_U_11
_atom_site_aniso_U_22
_atom_site_aniso_U_33
_atom_site_aniso_U_12
_atom_site_aniso_U_13
_atom_site_aniso_U_23
C1 0.0438(10) 0.0449(10) 0.0438(10) -0.0108(8) -0.0011(8) -0.0162(8)
C2 0.0420(10) 0.0416(10) 0.0485(10) -0.0104(8) -0.0115(8) -0.0094(8)
C3 0.0534(11) 0.0420(10) 0.0474(11) -0.0160(8) -0.0153(9) -0.0076(8)
C4 0.0681(14) 0.0651(14) 0.0683(15) -0.0242(12) -0.0315(12) -0.0003(12)
C5 0.109(2) 0.0849(19) 0.0684(16) -0.0380(17) -0.0533(16) 0.0093(14)
C6 0.127(3) 0.0809(18) 0.0454(13) -0.0469(18) -0.0237(15) -0.0002(12)
C7 0.0814(17) 0.0750(16) 0.0487(13) -0.0270(13) -0.0035(12) -0.0097(11)
C8 0.0412(9) 0.0375(9) 0.0325(8) -0.0091(7) -0.0044(7) -0.0093(7)
C9 0.0501(10) 0.0400(10) 0.0350(9) -0.0131(8) -0.0111(8) -0.0103(7)
C10 0.0433(10) 0.0409(10) 0.0421(10) -0.0087(8) -0.0123(8) -0.0075(8)
C11 0.0475(10) 0.0371(9) 0.0399(9) -0.0070(8) -0.0052(8) -0.0103(8)
C12 0.0579(12) 0.0497(11) 0.0470(11) -0.0149(9) -0.0101(9) -0.0226(9)
C13 0.0433(10) 0.0518(11) 0.0443(10) -0.0137(8) -0.0118(8) -0.0152(9)
C14 0.0478(13) 0.0877(19) 0.120(2) 0.0103(12) -0.0154(14) -0.0554(17)
C15 0.0420(10) 0.0486(11) 0.0406(10) -0.0118(8) 0.0003(8) -0.0165(8)
C16 0.0609(13) 0.0566(13) 0.0519(12) -0.0084(10) -0.0049(10) -0.0251(10)
C17 0.0655(14) 0.0820(16) 0.0425(11) -0.0179(12) -0.0036(10) -0.0265(11)
C18 0.0482(11) 0.0711(14) 0.0417(11) -0.0213(10) -0.0076(8) -0.0078(10)
C19 0.0639(13) 0.0501(12) 0.0500(12) -0.0146(10) -0.0065(10) -0.0100(10)
C20 0.0614(12) 0.0506(12) 0.0399(10) -0.0146(9) -0.0029(9) -0.0154(9)
Cl1 0.0825(4) 0.1001(5) 0.0479(3) -0.0364(4) -0.0219(3) 0.0050(3)
N1 0.0539(10) 0.0480(10) 0.0529(10) -0.0048(8) 0.0011(8) -0.0139(8)
N2 0.0507(10) 0.0461(9) 0.0576(10) -0.0044(8) -0.0077(8) -0.0093(8)
N3 0.0401(8) 0.0403(8) 0.0394(8) -0.0079(6) -0.0075(6) -0.0114(6)
N4 0.0585(11) 0.0623(11) 0.0445(9) -0.0164(9) -0.0095(8) -0.0085(8)
O1 0.0557(9) 0.0583(9) 0.0712(10) -0.0017(7) -0.0065(7) -0.0339(8)

loop_
_atom_type_symbol
_atom_type_description
_atom_type_scat_dispersion_real
_atom_type_scat_dispersion_imag
_atom_type_scat_source
C C 0.0033 0.0016 'International Tables Vol C Tables 4.2.6.8 and 6.1.1.4'
H H 0.0000 0.0000 'International Tables Vol C Tables 4.2.6.8 and 6.1.1.4'
N N 0.0061 0.0033 'International Tables Vol C Tables 4.2.6.8 and 6.1.1.4'
O O 0.0106 0.0060 'International Tables Vol C Tables 4.2.6.8 and 6.1.1.4'
Cl Cl 0.1484 0.1585 'International Tables Vol C Tables 4.2.6.8 and 6.1.1.4'

loop_
_geom_angle_atom_site_label_1
_geom_angle_atom_site_label_2
_geom_angle_atom_site_label_3
_geom_angle
N1 C1 N3 109.87(17)
N1 C1 C15 123.48(17)
N3 C1 C15 126.62(16)
N2 C2 N3 110.62(17)
N2 C2 C3 123.71(17)
N3 C2 C3 125.59(16)
N4 C3 C4 123.3(2)
N4 C3 C2 116.75(17)
C4 C3 C2 119.97(19)
C5 C4 C3 118.7(2)
C5 C4 H12 120.6
C3 C4 H12 120.6
C4 C5 C6 119.0(2)
C4 C5 H13 120.5
C6 C5 H13 120.5
C5 C6 C7 118.7(2)
C5 C6 H14 120.6
C7 C6 H14 120.6
N4 C7 C6 123.5(2)
N4 C7 H15 118.2
C6 C7 H15 118.2
C13 C8 C9 120.80(16)
C13 C8 N3 119.40(16)
C9 C8 N3 119.78(15)
C8 C9 C10 120.17(17)
C8 C9 H22 119.9
C10 C9 H22 119.9
C9 C10 C11 119.31(18)
C9 C10 H21 120.3
C11 C10 H21 120.3
O1 C11 C10 124.12(18)
O1 C11 C12 115.96(17)
C10 C11 C12 119.92(16)
C13 C12 C11 120.77(17)
C13 C12 H19 119.6
C11 C12 H19 119.6
C12 C13 C8 118.90(18)
C12 C13 H18 120.5
C8 C13 H18 120.5
O1 C14 H23A 109.5
O1 C14 H23B 109.5
H23A C14 H23B 109.5
O1 C14 H23C 109.5
H23A C14 H23C 109.5
H23B C14 H23C 109.5
C20 C15 C16 118.10(19)
C20 C15 C1 122.82(17)
C16 C15 C1 118.88(18)
C17 C16 C15 121.3(2)
C17 C16 H5 119.3
C15 C16 H5 119.3
C18 C17 C16 119.05(19)
C18 C17 H6 120.5
C16 C17 H6 120.5
C19 C18 C17 121.0(2)
C19 C18 Cl1 118.90(18)
C17 C18 Cl1 120.10(17)
C18 C19 C20 119.5(2)
C18 C19 H2 120.3
C20 C19 H2 120.3
C19 C20 C15 121.07(18)
C19 C20 H3 119.5
C15 C20 H3 119.5
C1 N1 N2 107.71(15)
C2 N2 N1 107.13(15)
C2 N3 C1 104.68(15)
C2 N3 C8 126.39(15)
C1 N3 C8 128.93(15)
C7 N4 C3 116.75(19)
C11 O1 C14 117.50(17)

loop_
_geom_bond_atom_site_label_1
_geom_bond_atom_site_label_2
_geom_bond_distance
C1 N1 1.309(2)
C1 N3 1.370(2)
C1 C15 1.464(3)
C2 N2 1.307(2)
C2 N3 1.361(2)
C2 C3 1.476(3)
C3 N4 1.334(3)
C3 C4 1.381(3)
C4 C5 1.363(4)
C4 H12 0.93
C5 C6 1.370(4)
C5 H13 0.93
C6 C7 1.373(4)
C6 H14 0.93
C7 N4 1.332(3)
C7 H15 0.93
C8 C13 1.379(3)
C8 C9 1.380(3)
C8 N3 1.436(2)
C9 C10 1.380(2)
C9 H22 0.93
C10 C11 1.384(3)
C10 H21 0.93
C11 O1 1.361(2)
C11 C12 1.385(3)
C12 C13 1.375(3)
C12 H19 0.93
C13 H18 0.93
C14 O1 1.419(3)
C14 H23A 0.96
C14 H23B 0.96
C14 H23C 0.96
C15 C20 1.384(3)
C15 C16 1.387(3)
C16 C17 1.378(3)
C16 H5 0.93
C17 C18 1.372(3)
C17 H6 0.93
C18 C19 1.372(3)
C18 Cl1 1.740(2)
C19 C20 1.375(3)
C19 H2 0.93
C20 H3 0.93
N1 N2 1.379(2)

loop_
_geom_hbond_atom_site_label_D
_geom_hbond_atom_site_label_H
_geom_hbond_atom_site_label_A
_geom_hbond_site_symmetry_A
_geom_hbond_distance_DH
_geom_hbond_distance_HA
_geom_hbond_distance_DA
_geom_hbond_angle_DHA
C9 H22 N4 2_557 0.93 2.60 3.454(3) 154

loop_
_geom_torsion_atom_site_label_1
_geom_torsion_atom_site_label_2
_geom_torsion_atom_site_label_3
_geom_torsion_atom_site_label_4
_geom_torsion
N2 C2 C3 N4 -142.6(2)
N3 C2 C3 N4 33.7(3)
N2 C2 C3 C4 35.9(3)
N3 C2 C3 C4 -147.8(2)
N4 C3 C4 C5 -1.8(4)
C2 C3 C4 C5 179.8(2)
C3 C4 C5 C6 0.3(4)
C4 C5 C6 C7 1.3(4)
C5 C6 C7 N4 -1.6(4)
C13 C8 C9 C10 -2.9(3)
N3 C8 C9 C10 175.30(15)
C8 C9 C10 C11 -0.1(3)
C9 C10 C11 O1 -176.64(17)
C9 C10 C11 C12 3.0(3)
O1 C11 C12 C13 176.80(17)
C10 C11 C12 C13 -2.9(3)
C11 C12 C13 C8 -0.2(3)
C9 C8 C13 C12 3.1(3)
N3 C8 C13 C12 -175.17(16)
N1 C1 C15 C20 -145.4(2)
N3 C1 C15 C20 32.2(3)
N1 C1 C15 C16 29.4(3)
N3 C1 C15 C16 -153.0(2)
C20 C15 C16 C17 0.5(3)
C1 C15 C16 C17 -174.54(19)
C15 C16 C17 C18 -0.6(3)
C16 C17 C18 C19 0.0(3)
C16 C17 C18 Cl1 179.26(17)
C17 C18 C19 C20 0.8(3)
Cl1 C18 C19 C20 -178.51(16)
C18 C19 C20 C15 -0.9(3)
C16 C15 C20 C19 0.3(3)
C1 C15 C20 C19 175.11(19)
N3 C1 N1 N2 -0.1(2)
C15 C1 N1 N2 177.91(17)
N3 C2 N2 N1 -0.8(2)
C3 C2 N2 N1 176.01(18)
C1 N1 N2 C2 0.5(2)
N2 C2 N3 C1 0.8(2)
C3 C2 N3 C1 -175.99(18)
N2 C2 N3 C8 -178.47(17)
C3 C2 N3 C8 4.8(3)
N1 C1 N3 C2 -0.4(2)
C15 C1 N3 C2 -178.31(18)
N1 C1 N3 C8 178.80(18)
C15 C1 N3 C8 0.9(3)
C13 C8 N3 C2 62.1(2)
C9 C8 N3 C2 -116.2(2)
C13 C8 N3 C1 -117.0(2)
C9 C8 N3 C1 64.8(3)
C6 C7 N4 C3 0.2(4)
C4 C3 N4 C7 1.6(3)
C2 C3 N4 C7 -179.95(19)
C10 C11 O1 C14 3.8(3)
C12 C11 O1 C14 -175.9(2)

loop_
_cod_related_entry_id
_cod_related_entry_database
_cod_related_entry_code
1 ChemSpider 21120526
